data_4076519
loop_
_publ_author_name
'Nakajima, Yumiko'
'Ozawa, Fumiyuki'

_publ_section_title
;
 Redox Chemistry of Bis(phosphaethenyl)pyridine Iron Complexes
;
_journal_issue 5
_journal_name_full Organometallics
_journal_page_first 2009
_journal_paper_doi 10.1021/om201280z
_journal_volume 31
_journal_year 2012
_chemical_formula_sum 'C64 H82 Fe N P2'
_chemical_formula_weight 983.10
_chemical_name_systematic
; 
 ? 
;
_space_group_IT_number 14
_symmetry_cell_setting monoclinic
_symmetry_space_group_name_Hall '-P 2yn'
_symmetry_space_group_name_H-M 'P 1 21/n 1'
_atom_sites_solution_hydrogens geom
_atom_sites_solution_primary direct
_atom_sites_solution_secondary difmap
_audit_creation_method SHELXL-97
_cell_angle_alpha 90.00
_cell_angle_beta 99.235(4)
_cell_angle_gamma 90.00
_cell_formula_units_Z 4
_cell_length_a 18.960(4)
_cell_length_b 10.792(2)
_cell_length_c 27.945(6)
_cell_measurement_reflns_used 25
_cell_measurement_temperature 173(2)
_cell_measurement_theta_max 18
_cell_measurement_theta_min 12
_cell_volume 5644(2)
_computing_cell_refinement 'Nonius CAD4 software'
_computing_data_collection 'Nonius CAD4 software'
_computing_data_reduction 'Nonius CAD4 software'
_computing_molecular_graphics 'ORTEP3 for windows'
_computing_publication_material 'SHELXL-97 (Sheldrick, 1997)'
_computing_structure_refinement 'SHELXL-97 (Sheldrick, 1997)'
_computing_structure_solution 'XCAD (P.McArdle, 2000)'
_diffrn_ambient_temperature 103(2)
_diffrn_measured_fraction_theta_full 0.904
_diffrn_measured_fraction_theta_max 0.904
_diffrn_measurement_device_type ' CCD area detector '
_diffrn_measurement_method ' phi and omega scans'
_diffrn_radiation_monochromator graphite
_diffrn_radiation_source 'fine-focus sealed tube'
_diffrn_radiation_type MoK\a
_diffrn_radiation_wavelength 0.71070
_diffrn_reflns_av_R_equivalents 0.0871
_diffrn_reflns_av_sigmaI/netI 0.1211
_diffrn_reflns_limit_h_max 24
_diffrn_reflns_limit_h_min -26
_diffrn_reflns_limit_k_max 15
_diffrn_reflns_limit_k_min -14
_diffrn_reflns_limit_l_max 40
_diffrn_reflns_limit_l_min -40
_diffrn_reflns_number 52106
_diffrn_reflns_theta_full 31.38
_diffrn_reflns_theta_max 31.38
_diffrn_reflns_theta_min 3.06
_exptl_absorpt_coefficient_mu 0.363
_exptl_absorpt_correction_T_max 0.9681
_exptl_absorpt_correction_T_min 0.9443
_exptl_absorpt_correction_type empirical
_exptl_crystal_colour dark-green
_exptl_crystal_density_diffrn 1.157
_exptl_crystal_density_meas ?
_exptl_crystal_density_method 'not measured'
_exptl_crystal_description block
_exptl_crystal_F_000 2116
_exptl_crystal_size_max 0.16
_exptl_crystal_size_mid 0.15
_exptl_crystal_size_min 0.09
_refine_diff_density_max 1.051
_refine_diff_density_min -0.589
_refine_diff_density_rms 0.096
_refine_ls_extinction_method none
_refine_ls_goodness_of_fit_ref 1.077
_refine_ls_hydrogen_treatment constr
_refine_ls_matrix_type full
_refine_ls_number_parameters 611
_refine_ls_number_reflns 16797
_refine_ls_number_restraints 0
_refine_ls_restrained_S_all 1.077
_refine_ls_R_factor_all 0.1488
_refine_ls_R_factor_gt 0.0781
_refine_ls_shift/su_max 0.000
_refine_ls_shift/su_mean 0.000
_refine_ls_structure_factor_coef Fsqd
_refine_ls_weighting_details 'calc w=1/[\s^2^(Fo^2^)+(0.1000P)^2^+0.0000P] where P=(Fo^2^+2Fc^2^)/3'
_refine_ls_weighting_scheme calc
_refine_ls_wR_factor_gt 0.1824
_refine_ls_wR_factor_ref 0.2337
_reflns_number_gt 9539
_reflns_number_total 16797
_reflns_threshold_expression >2sigma(I)
_cod_data_source_file om201280z_si_002.cif
_cod_data_source_block complex3
_cod_depositor_comments
;
The following automatic conversions were performed:

'_symmetry_cell_setting' value 'Monoclinic' changed to 'monoclinic'
according to /home/saulius/struct/CIF-dictionaries/cif_core.dic
dictionary named 'cif_core.dic' version 2.4.1 from 2010-06-29.

Automatic conversion script
Id: cif_fix_values 1715 2011-07-08 13:25:40Z adriana 

The following automatic conversions were performed:

'_exptl_crystal_density_meas' value 'not measured' was changed to '?'
- the value is perceived as not measured.

Automatic conversion script
Id: cif_fix_values 3008 2015-01-20 13:52:24Z robertas 
;
_cod_original_sg_symbol_H-M P21/n
_cod_database_code 4076519

loop_
_symmetry_equiv_pos_as_xyz
'x, y, z'
'-x+1/2, y+1/2, -z+1/2'
'-x, -y, -z'
'x-1/2, -y-1/2, z-1/2'

loop_
_atom_site_label
_atom_site_type_symbol
_atom_site_fract_x
_atom_site_fract_y
_atom_site_fract_z
_atom_site_U_iso_or_equiv
_atom_site_adp_type
_atom_site_occupancy
_atom_site_symmetry_multiplicity
_atom_site_calc_flag
_atom_site_refinement_flags
_atom_site_disorder_assembly
_atom_site_disorder_group
Fe1 Fe 0.01354(2) 0.21999(4) 0.257758(16) 0.02029(12) Uani 1 1 d . . .
P1 P 0.07301(5) 0.13447(8) 0.20207(3) 0.02207(19) Uani 1 1 d . . .
C1 C 0.16169(17) 0.1587(3) 0.22721(12) 0.0226(7) Uani 1 1 d . . .
P2 P -0.02186(4) 0.16197(8) 0.32772(3) 0.02065(18) Uani 1 1 d . . .
C2 C 0.05262(17) 0.1928(3) 0.37081(12) 0.0224(7) Uani 1 1 d . . .
N1 N 0.11118(14) 0.1978(2) 0.29984(10) 0.0209(5) Uani 1 1 d . . .
C3 C 0.11758(18) 0.1956(3) 0.34977(12) 0.0237(7) Uani 1 1 d . . .
C4 C 0.18440(18) 0.1829(3) 0.37880(12) 0.0280(7) Uani 1 1 d . . .
H4 H 0.1884 0.1845 0.4131 0.034 Uiso 1 1 calc R . .
C5 C 0.24481(18) 0.1681(4) 0.35740(13) 0.0306(8) Uani 1 1 d . . .
H5 H 0.2905 0.1614 0.3769 0.037 Uiso 1 1 calc R . .
C6 C 0.23825(18) 0.1630(3) 0.30761(12) 0.0271(7) Uani 1 1 d . . .
H6 H 0.2794 0.1503 0.2928 0.032 Uiso 1 1 calc R . .
C7 C 0.17133(18) 0.1765(3) 0.27891(12) 0.0239(7) Uani 1 1 d . . .
C8 C -0.04541(17) 0.3620(3) 0.22996(11) 0.0216(6) Uani 1 1 d . . .
C9 C -0.02400(17) 0.4848(3) 0.24191(12) 0.0235(7) Uani 1 1 d . . .
C10 C -0.06970(18) 0.5833(3) 0.22669(12) 0.0255(7) Uani 1 1 d . . .
H10 H -0.0545 0.6652 0.2354 0.031 Uiso 1 1 calc R . .
C11 C -0.13679(18) 0.5656(3) 0.19924(13) 0.0267(7) Uani 1 1 d . . .
C12 C -0.15765(18) 0.4441(3) 0.18644(12) 0.0257(7) Uani 1 1 d . . .
H12 H -0.2028 0.4298 0.1670 0.031 Uiso 1 1 calc R . .
C13 C -0.11352(17) 0.3439(3) 0.20161(12) 0.0241(7) Uani 1 1 d . . .
C14 C 0.04797(18) 0.5096(3) 0.27259(12) 0.0267(7) Uani 1 1 d . . .
H14 H 0.0731 0.4309 0.2802 0.040 Uiso 1 1 calc R . .
H14A H 0.0410 0.5507 0.3028 0.040 Uiso 1 1 calc R . .
H14B H 0.0763 0.5631 0.2547 0.040 Uiso 1 1 calc R . .
C15 C -0.1870(2) 0.6713(4) 0.18409(17) 0.0425(11) Uani 1 1 d . . .
H15 H -0.2312 0.6393 0.1650 0.064 Uiso 1 1 calc R . .
H15A H -0.1645 0.7298 0.1644 0.064 Uiso 1 1 calc R . .
H15B H -0.1982 0.7137 0.2130 0.064 Uiso 1 1 calc R . .
C16 C -0.14095(19) 0.2143(3) 0.18860(14) 0.0304(8) Uani 1 1 d . . .
H16 H -0.1045 0.1535 0.2017 0.046 Uiso 1 1 calc R . .
H16A H -0.1516 0.2060 0.1533 0.046 Uiso 1 1 calc R . .
H16B H -0.1845 0.1995 0.2025 0.046 Uiso 1 1 calc R . .
C17 C 0.05389(17) 0.2210(3) 0.42262(11) 0.0207(6) Uani 1 1 d . . .
C18 C 0.08868(19) 0.3289(3) 0.44280(13) 0.0278(7) Uani 1 1 d . . .
H18 H 0.1153 0.3780 0.4238 0.033 Uiso 1 1 calc R . .
C19 C 0.0845(2) 0.3645(4) 0.49024(13) 0.0318(8) Uani 1 1 d . . .
H19 H 0.1080 0.4378 0.5031 0.038 Uiso 1 1 calc R . .
C20 C 0.0469(2) 0.2946(4) 0.51852(13) 0.0327(8) Uani 1 1 d . . .
H20 H 0.0436 0.3203 0.5506 0.039 Uiso 1 1 calc R . .
C21 C 0.01341(19) 0.1852(4) 0.49987(13) 0.0301(8) Uani 1 1 d . . .
H21 H -0.0119 0.1356 0.5195 0.036 Uiso 1 1 calc R . .
C22 C 0.01723(18) 0.1492(3) 0.45255(12) 0.0273(7) Uani 1 1 d . . .
H22 H -0.0054 0.0747 0.4403 0.033 Uiso 1 1 calc R . .
C23 C 0.22291(18) 0.1641(4) 0.20073(12) 0.0308(8) Uani 1 1 d . . .
C24 C 0.2648(2) 0.2729(4) 0.20315(14) 0.0366(9) Uani 1 1 d . . .
H24 H 0.2556 0.3391 0.2237 0.044 Uiso 1 1 calc R . .
C25 C 0.3196(2) 0.2837(6) 0.17568(16) 0.0557(14) Uani 1 1 d . . .
H25 H 0.3473 0.3574 0.1772 0.067 Uiso 1 1 calc R . .
C26 C 0.3337(2) 0.1866(6) 0.14600(16) 0.0626(16) Uani 1 1 d . . .
H26 H 0.3701 0.1948 0.1264 0.075 Uiso 1 1 calc R . .
C27 C 0.2948(2) 0.0780(6) 0.14495(16) 0.0610(16) Uani 1 1 d . . .
H27 H 0.3062 0.0103 0.1259 0.073 Uiso 1 1 calc R . .
C28 C 0.2396(2) 0.0672(5) 0.17142(14) 0.0437(11) Uani 1 1 d . . .
H28 H 0.2126 -0.0073 0.1697 0.052 Uiso 1 1 calc R . .
C29 C -0.09885(16) 0.1351(3) 0.35897(11) 0.0200(6) Uani 1 1 d . . .
C30 C -0.11601(16) 0.0074(3) 0.36567(12) 0.0203(6) Uani 1 1 d . . .
C31 C -0.15747(17) -0.0212(3) 0.40139(12) 0.0249(7) Uani 1 1 d . . .
H31 H -0.1676 -0.1057 0.4069 0.030 Uiso 1 1 calc R . .
C32 C -0.18430(18) 0.0683(3) 0.42896(12) 0.0243(7) Uani 1 1 d . . .
C33 C -0.17388(17) 0.1925(3) 0.41733(12) 0.0243(7) Uani 1 1 d . . .
H33 H -0.1951 0.2549 0.4344 0.029 Uiso 1 1 calc R . .
C34 C -0.13406(17) 0.2291(3) 0.38212(11) 0.0208(6) Uani 1 1 d . . .
C35 C -0.09489(18) -0.1008(3) 0.33405(12) 0.0228(7) Uani 1 1 d . . .
C36 C -0.01495(18) -0.1357(3) 0.34619(13) 0.0289(8) Uani 1 1 d . . .
H36 H -0.0030 -0.1558 0.3807 0.043 Uiso 1 1 calc R . .
H36A H 0.0143 -0.0657 0.3386 0.043 Uiso 1 1 calc R . .
H36B H -0.0054 -0.2078 0.3269 0.043 Uiso 1 1 calc R . .
C37 C -0.13687(19) -0.2206(3) 0.34130(13) 0.0282(7) Uani 1 1 d . . .
H37 H -0.1254 -0.2473 0.3752 0.042 Uiso 1 1 calc R . .
H37A H -0.1235 -0.2859 0.3201 0.042 Uiso 1 1 calc R . .
H37B H -0.1883 -0.2043 0.3332 0.042 Uiso 1 1 calc R . .
C38 C -0.11699(19) -0.0691(3) 0.27993(12) 0.0279(7) Uani 1 1 d . . .
H38 H -0.0923 0.0064 0.2723 0.042 Uiso 1 1 calc R . .
H38A H -0.1688 -0.0558 0.2730 0.042 Uiso 1 1 calc R . .
H38B H -0.1040 -0.1378 0.2601 0.042 Uiso 1 1 calc R . .
C39 C -0.2298(2) 0.0359(4) 0.46804(13) 0.0319(8) Uani 1 1 d . . .
C40 C -0.2005(2) 0.0995(4) 0.51580(13) 0.0389(9) Uani 1 1 d . . .
H40 H -0.2301 0.0778 0.5402 0.058 Uiso 1 1 calc R . .
H40A H -0.2012 0.1895 0.5111 0.058 Uiso 1 1 calc R . .
H40B H -0.1512 0.0721 0.5268 0.058 Uiso 1 1 calc R . .
C41 C -0.3073(2) 0.0778(4) 0.45029(15) 0.0415(10) Uani 1 1 d . . .
H41 H -0.3369 0.0574 0.4749 0.062 Uiso 1 1 calc R . .
H41A H -0.3259 0.0350 0.4199 0.062 Uiso 1 1 calc R . .
H41B H -0.3082 0.1675 0.4448 0.062 Uiso 1 1 calc R . .
C42 C -0.2315(2) -0.1047(4) 0.47742(16) 0.0430(10) Uani 1 1 d . . .
H42 H -0.2611 -0.1215 0.5024 0.064 Uiso 1 1 calc R . .
H42A H -0.1828 -0.1346 0.4884 0.064 Uiso 1 1 calc R . .
H42B H -0.2517 -0.1474 0.4474 0.064 Uiso 1 1 calc R . .
C43 C -0.13604(18) 0.3686(3) 0.36696(13) 0.0254(7) Uani 1 1 d . . .
C44 C -0.06428(19) 0.4350(3) 0.38175(14) 0.0307(8) Uani 1 1 d . . .
H44 H -0.0498 0.4290 0.4169 0.046 Uiso 1 1 calc R . .
H44A H -0.0693 0.5225 0.3723 0.046 Uiso 1 1 calc R . .
H44B H -0.0279 0.3961 0.3654 0.046 Uiso 1 1 calc R . .
C45 C -0.1915(2) 0.4420(3) 0.39021(14) 0.0303(8) Uani 1 1 d . . .
H45 H -0.1787 0.4390 0.4256 0.046 Uiso 1 1 calc R . .
H45A H -0.2389 0.4053 0.3805 0.046 Uiso 1 1 calc R . .
H45B H -0.1921 0.5284 0.3793 0.046 Uiso 1 1 calc R . .
C46 C -0.15925(18) 0.3777(3) 0.31212(12) 0.0271(7) Uani 1 1 d . . .
H46 H -0.2050 0.3351 0.3029 0.041 Uiso 1 1 calc R . .
H46A H -0.1231 0.3389 0.2956 0.041 Uiso 1 1 calc R . .
H46B H -0.1645 0.4651 0.3026 0.041 Uiso 1 1 calc R . .
C47 C 0.07181(16) 0.1023(3) 0.13715(11) 0.0211(6) Uani 1 1 d . . .
C48 C 0.06827(17) -0.0253(3) 0.12357(12) 0.0230(7) Uani 1 1 d . . .
C49 C 0.09320(17) -0.0574(3) 0.08068(12) 0.0239(7) Uani 1 1 d . . .
H49 H 0.0938 -0.1426 0.0721 0.029 Uiso 1 1 calc R . .
C50 C 0.11717(18) 0.0293(3) 0.04987(12) 0.0253(7) Uani 1 1 d . A .
C51 C 0.10894(17) 0.1531(3) 0.06104(12) 0.0247(7) Uani 1 1 d . . .
H51 H 0.1200 0.2137 0.0387 0.030 Uiso 1 1 calc R . .
C52 C 0.08536(18) 0.1937(3) 0.10311(12) 0.0242(7) Uani 1 1 d . . .
C53 C 0.03709(19) -0.1296(3) 0.15198(13) 0.0271(7) Uani 1 1 d . . .
C54 C 0.0863(2) -0.1666(4) 0.19861(15) 0.0371(9) Uani 1 1 d . . .
H54 H 0.1329 -0.1913 0.1909 0.056 Uiso 1 1 calc R . .
H54A H 0.0651 -0.2361 0.2139 0.056 Uiso 1 1 calc R . .
H54B H 0.0924 -0.0959 0.2209 0.056 Uiso 1 1 calc R . .
C55 C 0.0231(2) -0.2498(3) 0.12145(15) 0.0378(9) Uani 1 1 d . . .
H55 H -0.0083 -0.2311 0.0909 0.057 Uiso 1 1 calc R . .
H55A H 0.0003 -0.3115 0.1397 0.057 Uiso 1 1 calc R . .
H55B H 0.0686 -0.2826 0.1145 0.057 Uiso 1 1 calc R . .
C56 C -0.03675(18) -0.0897(3) 0.16313(14) 0.0302(8) Uani 1 1 d . . .
H56 H -0.0676 -0.0664 0.1329 0.045 Uiso 1 1 calc R . .
H56A H -0.0310 -0.0186 0.1852 0.045 Uiso 1 1 calc R . .
H56B H -0.0585 -0.1587 0.1783 0.045 Uiso 1 1 calc R . .
C57 C 0.14845(18) -0.0149(3) 0.00575(13) 0.0264(7) Uani 1 1 d . . .
C58 C 0.2286(12) 0.042(2) 0.0142(9) 0.054(6) Uiso 0.207(6) 1 d P A 2
H58 H 0.2564 0.0044 0.0433 0.081 Uiso 0.207(6) 1 calc PR A 2
H58A H 0.2264 0.1316 0.0185 0.081 Uiso 0.207(6) 1 calc PR A 2
H58B H 0.2516 0.0230 -0.0139 0.081 Uiso 0.207(6) 1 calc PR A 2
C59 C 0.1607(15) -0.148(2) 0.0054(10) 0.065(8) Uiso 0.207(6) 1 d P A 2
H59 H 0.1879 -0.1732 0.0366 0.098 Uiso 0.207(6) 1 calc PR A 2
H59A H 0.1878 -0.1683 -0.0206 0.098 Uiso 0.207(6) 1 calc PR A 2
H59B H 0.1148 -0.1911 -0.0002 0.098 Uiso 0.207(6) 1 calc PR A 2
C60 C 0.1072(14) 0.036(3) -0.0367(10) 0.066(8) Uiso 0.207(6) 1 d P A 2
H60 H 0.1267 0.0086 -0.0653 0.099 Uiso 0.207(6) 1 calc PR A 2
H60A H 0.1089 0.1269 -0.0348 0.099 Uiso 0.207(6) 1 calc PR A 2
H60B H 0.0575 0.0083 -0.0391 0.099 Uiso 0.207(6) 1 calc PR A 2
C61 C 0.06698(19) 0.3344(3) 0.10717(13) 0.0269(7) Uani 1 1 d . . .
C62 C 0.1118(2) 0.4032(3) 0.14930(15) 0.0364(9) Uani 1 1 d . . .
H62 H 0.1624 0.3979 0.1461 0.055 Uiso 1 1 calc R . .
H62A H 0.1045 0.3654 0.1800 0.055 Uiso 1 1 calc R . .
H62B H 0.0972 0.4904 0.1488 0.055 Uiso 1 1 calc R . .
C63 C -0.01231(19) 0.3436(3) 0.11211(14) 0.0315(8) Uani 1 1 d . . .
H63 H -0.0412 0.3001 0.0850 0.047 Uiso 1 1 calc R . .
H63A H -0.0266 0.4310 0.1117 0.047 Uiso 1 1 calc R . .
H63B H -0.0198 0.3058 0.1428 0.047 Uiso 1 1 calc R . .
C64 C 0.0760(3) 0.4055(4) 0.06077(16) 0.0448(11) Uani 1 1 d . . .
H64 H 0.0481 0.3647 0.0326 0.067 Uiso 1 1 calc R . .
H64A H 0.1266 0.4061 0.0572 0.067 Uiso 1 1 calc R . .
H64B H 0.0592 0.4908 0.0630 0.067 Uiso 1 1 calc R . .
C58A C 0.2179(3) -0.0814(5) 0.02223(18) 0.0358(12) Uiso 0.793(6) 1 d P A 1
H65 H 0.2379 -0.1096 -0.0061 0.054 Uiso 0.793(6) 1 calc PR A 1
H65A H 0.2093 -0.1530 0.0421 0.054 Uiso 0.793(6) 1 calc PR A 1
H65B H 0.2516 -0.0248 0.0415 0.054 Uiso 0.793(6) 1 calc PR A 1
C59A C 0.0952(3) -0.1019(5) -0.02629(18) 0.0362(12) Uiso 0.793(6) 1 d P A 1
H66 H 0.0502 -0.0576 -0.0369 0.054 Uiso 0.793(6) 1 calc PR A 1
H66A H 0.0859 -0.1750 -0.0075 0.054 Uiso 0.793(6) 1 calc PR A 1
H66B H 0.1157 -0.1278 -0.0547 0.054 Uiso 0.793(6) 1 calc PR A 1
C60A C 0.1634(3) 0.0933(4) -0.02734(17) 0.0319(11) Uiso 0.793(6) 1 d P A 1
H67 H 0.1189 0.1381 -0.0386 0.048 Uiso 0.793(6) 1 calc PR A 1
H67A H 0.1827 0.0606 -0.0553 0.048 Uiso 0.793(6) 1 calc PR A 1
H67B H 0.1983 0.1499 -0.0091 0.048 Uiso 0.793(6) 1 calc PR A 1

loop_
_atom_site_aniso_label
_atom_site_aniso_U_11
_atom_site_aniso_U_22
_atom_site_aniso_U_33
_atom_site_aniso_U_23
_atom_site_aniso_U_13
_atom_site_aniso_U_12
Fe1 0.0196(2) 0.0206(2) 0.0205(2) -0.00005(18) 0.00289(17) 0.00073(18)
P1 0.0211(4) 0.0246(4) 0.0204(4) -0.0021(3) 0.0030(3) 0.0002(3)
C1 0.0214(15) 0.0242(16) 0.0217(15) -0.0004(13) 0.0019(12) -0.0009(13)
P2 0.0194(4) 0.0223(4) 0.0202(4) -0.0008(3) 0.0032(3) -0.0014(3)
C2 0.0228(16) 0.0221(16) 0.0221(15) 0.0009(13) 0.0033(12) -0.0022(13)
N1 0.0194(13) 0.0232(14) 0.0201(13) 0.0007(11) 0.0036(10) 0.0009(11)
C3 0.0229(16) 0.0246(17) 0.0238(16) -0.0010(13) 0.0041(13) -0.0025(13)
C4 0.0234(17) 0.038(2) 0.0222(16) 0.0001(15) 0.0014(13) -0.0008(15)
C5 0.0185(16) 0.045(2) 0.0266(17) -0.0010(16) -0.0013(13) 0.0001(15)
C6 0.0221(16) 0.0333(19) 0.0255(17) 0.0012(15) 0.0033(13) -0.0023(14)
C7 0.0220(16) 0.0259(17) 0.0234(16) -0.0007(13) 0.0024(13) -0.0013(13)
C8 0.0215(15) 0.0225(16) 0.0206(15) -0.0017(13) 0.0030(12) -0.0005(13)
C9 0.0227(16) 0.0258(17) 0.0220(16) -0.0018(13) 0.0036(13) -0.0001(13)
C10 0.0260(17) 0.0186(16) 0.0317(18) -0.0025(14) 0.0040(14) 0.0011(13)
C11 0.0233(17) 0.0234(17) 0.0319(18) 0.0027(14) 0.0001(14) 0.0032(13)
C12 0.0214(16) 0.0286(18) 0.0257(17) -0.0009(14) 0.0001(13) 0.0029(14)
C13 0.0221(16) 0.0267(17) 0.0236(16) -0.0025(13) 0.0040(13) 0.0000(13)
C14 0.0258(17) 0.0267(18) 0.0260(17) -0.0011(14) -0.0008(13) 0.0024(14)
C15 0.033(2) 0.0247(19) 0.063(3) -0.0065(19) -0.0129(19) 0.0054(16)
C16 0.0252(17) 0.0274(18) 0.037(2) -0.0015(16) -0.0003(15) 0.0020(15)
C17 0.0198(15) 0.0247(16) 0.0174(14) -0.0016(13) 0.0023(11) -0.0016(13)
C18 0.0275(17) 0.0298(18) 0.0264(17) -0.0017(15) 0.0054(14) -0.0035(15)
C19 0.0340(19) 0.0326(19) 0.0272(18) -0.0073(15) -0.0003(15) -0.0054(16)
C20 0.035(2) 0.041(2) 0.0216(17) -0.0060(16) 0.0042(14) -0.0007(17)
C21 0.0302(19) 0.037(2) 0.0233(17) 0.0044(15) 0.0057(14) -0.0040(16)
C22 0.0289(18) 0.0264(18) 0.0269(17) 0.0015(14) 0.0060(14) -0.0051(14)
C23 0.0204(16) 0.051(2) 0.0206(16) 0.0011(16) 0.0008(13) 0.0013(16)
C24 0.0256(18) 0.053(3) 0.0307(19) 0.0042(18) 0.0049(15) -0.0020(18)
C25 0.029(2) 0.099(4) 0.038(2) 0.023(3) 0.0043(18) -0.005(2)
C26 0.023(2) 0.137(5) 0.028(2) 0.007(3) 0.0063(17) 0.012(3)
C27 0.021(2) 0.127(5) 0.034(2) -0.022(3) 0.0018(17) 0.012(3)
C28 0.0237(19) 0.071(3) 0.035(2) -0.018(2) 0.0009(16) 0.0087(19)
C29 0.0199(15) 0.0216(15) 0.0179(14) 0.0016(12) 0.0013(11) -0.0021(12)
C30 0.0187(15) 0.0182(15) 0.0238(16) 0.0019(12) 0.0031(12) 0.0002(12)
C31 0.0247(16) 0.0236(16) 0.0265(17) -0.0003(13) 0.0045(13) -0.0044(14)
C32 0.0265(17) 0.0243(17) 0.0218(16) 0.0017(13) 0.0026(13) -0.0005(14)
C33 0.0237(16) 0.0268(17) 0.0227(16) -0.0056(13) 0.0049(13) 0.0013(13)
C34 0.0218(15) 0.0198(15) 0.0200(15) -0.0020(12) 0.0008(12) -0.0004(13)
C35 0.0232(16) 0.0187(15) 0.0267(16) -0.0022(13) 0.0043(13) -0.0004(13)
C36 0.0288(18) 0.0237(17) 0.0344(19) -0.0029(15) 0.0062(15) 0.0032(14)
C37 0.0326(19) 0.0199(16) 0.0325(18) -0.0024(14) 0.0060(15) 0.0009(14)
C38 0.0330(19) 0.0244(17) 0.0256(17) -0.0057(14) 0.0021(14) -0.0039(15)
C39 0.037(2) 0.034(2) 0.0290(18) 0.0025(16) 0.0173(16) 0.0016(16)
C40 0.049(2) 0.045(2) 0.0252(18) 0.0030(17) 0.0143(17) 0.0007(19)
C41 0.036(2) 0.054(3) 0.039(2) 0.005(2) 0.0201(18) 0.0011(19)
C42 0.052(3) 0.035(2) 0.047(2) 0.0079(19) 0.026(2) -0.0035(19)
C43 0.0255(17) 0.0225(16) 0.0291(17) -0.0025(14) 0.0074(14) 0.0004(13)
C44 0.0289(18) 0.0199(16) 0.043(2) -0.0010(15) 0.0039(16) -0.0029(14)
C45 0.0334(19) 0.0248(18) 0.035(2) 0.0033(15) 0.0120(16) 0.0044(15)
C46 0.0290(18) 0.0231(17) 0.0297(18) 0.0035(14) 0.0062(14) 0.0019(14)
C47 0.0182(15) 0.0244(16) 0.0201(15) -0.0024(13) 0.0009(12) 0.0018(13)
C48 0.0229(16) 0.0216(16) 0.0236(16) -0.0021(13) 0.0009(12) 0.0039(13)
C49 0.0221(16) 0.0244(17) 0.0254(16) -0.0027(13) 0.0045(13) 0.0021(13)
C50 0.0239(16) 0.0270(17) 0.0251(17) -0.0021(14) 0.0037(13) 0.0019(14)
C51 0.0237(16) 0.0264(17) 0.0240(16) 0.0025(14) 0.0043(13) 0.0027(14)
C52 0.0231(16) 0.0256(17) 0.0242(16) -0.0044(13) 0.0048(13) 0.0003(13)
C53 0.0298(18) 0.0221(16) 0.0308(18) 0.0001(14) 0.0088(14) 0.0030(14)
C54 0.040(2) 0.032(2) 0.041(2) 0.0102(17) 0.0112(18) 0.0085(17)
C55 0.048(2) 0.0228(18) 0.046(2) -0.0024(16) 0.0185(19) 0.0002(17)
C56 0.0270(18) 0.0293(18) 0.035(2) -0.0018(16) 0.0082(15) 0.0004(15)
C57 0.0229(16) 0.0309(18) 0.0261(17) -0.0045(14) 0.0058(13) 0.0033(14)
C61 0.0346(19) 0.0207(16) 0.0263(17) 0.0003(14) 0.0080(14) 0.0054(15)
C62 0.040(2) 0.0214(18) 0.047(2) -0.0070(16) 0.0045(18) -0.0013(16)
C63 0.0334(19) 0.0280(19) 0.0334(19) -0.0021(15) 0.0060(15) 0.0094(15)
C64 0.066(3) 0.028(2) 0.045(2) 0.0108(18) 0.024(2) 0.014(2)

loop_
_atom_type_symbol
_atom_type_description
_atom_type_scat_dispersion_real
_atom_type_scat_dispersion_imag
_atom_type_scat_source
C C 0.0033 0.0016 'International Tables Vol C Tables 4.2.6.8 and 6.1.1.4'
H H 0.0000 0.0000 'International Tables Vol C Tables 4.2.6.8 and 6.1.1.4'
Fe Fe 0.3463 0.8444 'International Tables Vol C Tables 4.2.6.8 and 6.1.1.4'
N N 0.0061 0.0033 'International Tables Vol C Tables 4.2.6.8 and 6.1.1.4'
P P 0.1023 0.0942 'International Tables Vol C Tables 4.2.6.8 and 6.1.1.4'

loop_
_geom_angle_atom_site_label_1
_geom_angle_atom_site_label_2
_geom_angle_atom_site_label_3
_geom_angle
C8 Fe1 N1 135.98(12)
C8 Fe1 P2 109.10(10)
N1 Fe1 P2 80.60(8)
C8 Fe1 P1 111.00(10)
N1 Fe1 P1 80.93(8)
P2 Fe1 P1 137.25(4)
C1 P1 C47 106.56(15)
C1 P1 Fe1 102.58(12)
C47 P1 Fe1 145.66(11)
C7 C1 C23 121.0(3)
C7 C1 P1 112.7(2)
C23 C1 P1 126.3(2)
C2 P2 C29 108.68(15)
C2 P2 Fe1 103.07(12)
C29 P2 Fe1 145.51(10)
C3 C2 C17 120.9(3)
C3 C2 P2 111.9(2)
C17 C2 P2 127.1(2)
C3 N1 C7 118.7(3)
C3 N1 Fe1 120.5(2)
C7 N1 Fe1 120.6(2)
N1 C3 C4 120.8(3)
N1 C3 C2 117.9(3)
C4 C3 C2 120.9(3)
C5 C4 C3 119.8(3)
C5 C4 H4 120.1
C3 C4 H4 120.1
C6 C5 C4 119.6(3)
C6 C5 H5 120.2
C4 C5 H5 120.2
C5 C6 C7 120.2(3)
C5 C6 H6 119.9
C7 C6 H6 119.9
N1 C7 C6 120.7(3)
N1 C7 C1 117.8(3)
C6 C7 C1 121.3(3)
C9 C8 C13 117.6(3)
C9 C8 Fe1 120.8(2)
C13 C8 Fe1 121.3(2)
C10 C9 C8 120.2(3)
C10 C9 C14 119.9(3)
C8 C9 C14 119.9(3)
C11 C10 C9 122.3(3)
C11 C10 H10 118.9
C9 C10 H10 118.9
C10 C11 C12 117.7(3)
C10 C11 C15 122.3(3)
C12 C11 C15 119.9(3)
C13 C12 C11 121.3(3)
C13 C12 H12 119.4
C11 C12 H12 119.4
C12 C13 C8 120.9(3)
C12 C13 C16 118.5(3)
C8 C13 C16 120.5(3)
C9 C14 H14 109.5
C9 C14 H14A 109.5
H14 C14 H14A 109.5
C9 C14 H14B 109.5
H14 C14 H14B 109.5
H14A C14 H14B 109.5
C11 C15 H15 109.5
C11 C15 H15A 109.5
H15 C15 H15A 109.5
C11 C15 H15B 109.5
H15 C15 H15B 109.5
H15A C15 H15B 109.5
C13 C16 H16 109.5
C13 C16 H16A 109.5
H16 C16 H16A 109.5
C13 C16 H16B 109.5
H16 C16 H16B 109.5
H16A C16 H16B 109.5
C22 C17 C18 117.5(3)
C22 C17 C2 122.6(3)
C18 C17 C2 119.7(3)
C19 C18 C17 120.9(3)
C19 C18 H18 119.6
C17 C18 H18 119.6
C20 C19 C18 120.7(3)
C20 C19 H19 119.7
C18 C19 H19 119.7
C19 C20 C21 119.7(3)
C19 C20 H20 120.2
C21 C20 H20 120.2
C22 C21 C20 119.9(3)
C22 C21 H21 120.0
C20 C21 H21 120.0
C21 C22 C17 121.3(3)
C21 C22 H22 119.4
C17 C22 H22 119.4
C28 C23 C24 118.1(4)
C28 C23 C1 122.4(4)
C24 C23 C1 119.4(3)
C25 C24 C23 120.5(4)
C25 C24 H24 119.8
C23 C24 H24 119.8
C26 C25 C24 119.9(5)
C26 C25 H25 120.1
C24 C25 H25 120.1
C27 C26 C25 119.9(4)
C27 C26 H26 120.0
C25 C26 H26 120.0
C28 C27 C26 120.5(5)
C28 C27 H27 119.7
C26 C27 H27 119.7
C27 C28 C23 120.9(5)
C27 C28 H28 119.5
C23 C28 H28 119.5
C34 C29 C30 119.4(3)
C34 C29 P2 124.6(2)
C30 C29 P2 115.3(2)
C31 C30 C29 118.0(3)
C31 C30 C35 117.7(3)
C29 C30 C35 124.2(3)
C32 C31 C30 122.8(3)
C32 C31 H31 118.6
C30 C31 H31 118.6
C31 C32 C33 117.5(3)
C31 C32 C39 122.4(3)
C33 C32 C39 119.9(3)
C34 C33 C32 123.3(3)
C34 C33 H33 118.4
C32 C33 H33 118.4
C33 C34 C29 117.8(3)
C33 C34 C43 118.2(3)
C29 C34 C43 123.7(3)
C38 C35 C36 111.8(3)
C38 C35 C37 104.4(3)
C36 C35 C37 105.9(3)
C38 C35 C30 109.7(3)
C36 C35 C30 113.0(3)
C37 C35 C30 111.6(3)
C35 C36 H36 109.5
C35 C36 H36A 109.5
H36 C36 H36A 109.5
C35 C36 H36B 109.5
H36 C36 H36B 109.5
H36A C36 H36B 109.5
C35 C37 H37 109.5
C35 C37 H37A 109.5
H37 C37 H37A 109.5
C35 C37 H37B 109.5
H37 C37 H37B 109.5
H37A C37 H37B 109.5
C35 C38 H38 109.5
C35 C38 H38A 109.5
H38 C38 H38A 109.5
C35 C38 H38B 109.5
H38 C38 H38B 109.5
H38A C38 H38B 109.5
C40 C39 C32 110.6(3)
C40 C39 C41 110.2(3)
C32 C39 C41 108.6(3)
C40 C39 C42 108.0(3)
C32 C39 C42 112.0(3)
C41 C39 C42 107.3(3)
C39 C40 H40 109.5
C39 C40 H40A 109.5
H40 C40 H40A 109.5
C39 C40 H40B 109.5
H40 C40 H40B 109.5
H40A C40 H40B 109.5
C39 C41 H41 109.5
C39 C41 H41A 109.5
H41 C41 H41A 109.5
C39 C41 H41B 109.5
H41 C41 H41B 109.5
H41A C41 H41B 109.5
C39 C42 H42 109.5
C39 C42 H42A 109.5
H42 C42 H42A 109.5
C39 C42 H42B 109.5
H42 C42 H42B 109.5
H42A C42 H42B 109.5
C46 C43 C44 109.9(3)
C46 C43 C45 106.5(3)
C44 C43 C45 106.4(3)
C46 C43 C34 108.9(3)
C44 C43 C34 113.3(3)
C45 C43 C34 111.7(3)
C43 C44 H44 109.5
C43 C44 H44A 109.5
H44 C44 H44A 109.5
C43 C44 H44B 109.5
H44 C44 H44B 109.5
H44A C44 H44B 109.5
C43 C45 H45 109.5
C43 C45 H45A 109.5
H45 C45 H45A 109.5
C43 C45 H45B 109.5
H45 C45 H45B 109.5
H45A C45 H45B 109.5
C43 C46 H46 109.5
C43 C46 H46A 109.5
H46 C46 H46A 109.5
C43 C46 H46B 109.5
H46 C46 H46B 109.5
H46A C46 H46B 109.5
C52 C47 C48 119.8(3)
C52 C47 P1 123.6(2)
C48 C47 P1 115.9(2)
C49 C48 C47 117.3(3)
C49 C48 C53 117.9(3)
C47 C48 C53 124.8(3)
C50 C49 C48 123.4(3)
C50 C49 H49 118.3
C48 C49 H49 118.3
C51 C50 C49 116.6(3)
C51 C50 C57 123.7(3)
C49 C50 C57 119.7(3)
C50 C51 C52 123.8(3)
C50 C51 H51 118.1
C52 C51 H51 118.1
C51 C52 C47 117.6(3)
C51 C52 C61 118.1(3)
C47 C52 C61 123.9(3)
C54 C53 C56 110.5(3)
C54 C53 C48 113.3(3)
C56 C53 C48 109.5(3)
C54 C53 C55 106.1(3)
C56 C53 C55 105.3(3)
C48 C53 C55 111.8(3)
C53 C54 H54 109.5
C53 C54 H54A 109.5
H54 C54 H54A 109.5
C53 C54 H54B 109.5
H54 C54 H54B 109.5
H54A C54 H54B 109.5
C53 C55 H55 109.5
C53 C55 H55A 109.5
H55 C55 H55A 109.5
C53 C55 H55B 109.5
H55 C55 H55B 109.5
H55A C55 H55B 109.5
C53 C56 H56 109.5
C53 C56 H56A 109.5
H56 C56 H56A 109.5
C53 C56 H56B 109.5
H56 C56 H56B 109.5
H56A C56 H56B 109.5
C60 C57 C59 116.3(16)
C60 C57 C58A 141.0(11)
C59 C57 C58A 53.0(11)
C60 C57 C50 108.6(11)
C59 C57 C50 113.4(11)
C58A C57 C50 109.6(3)
C60 C57 C60A 48.5(11)
C59 C57 C60A 134.2(11)
C58A C57 C60A 107.9(3)
C50 C57 C60A 112.3(3)
C60 C57 C59A 62.2(11)
C59 C57 C59A 59.3(11)
C58A C57 C59A 110.1(3)
C50 C57 C59A 110.7(3)
C60A C57 C59A 106.1(3)
C60 C57 C58 110.7(14)
C59 C57 C58 103.0(14)
C58A C57 C58 51.7(9)
C50 C57 C58 104.0(9)
C60A C57 C58 62.9(9)
C59A C57 C58 145.1(9)
C57 C58 H58 109.5
C57 C58 H58A 109.5
H58 C58 H58A 109.5
C57 C58 H58B 109.5
H58 C58 H58B 109.5
H58A C58 H58B 109.5
C57 C59 H59 109.5
C57 C59 H59A 109.5
H59 C59 H59A 109.5
C57 C59 H59B 109.5
H59 C59 H59B 109.5
H59A C59 H59B 109.5
C57 C60 H60 109.5
C57 C60 H60A 109.5
H60 C60 H60A 109.5
C57 C60 H60B 109.5
H60 C60 H60B 109.5
H60A C60 H60B 109.5
C62 C61 C63 109.3(3)
C62 C61 C64 106.5(3)
C63 C61 C64 106.7(3)
C62 C61 C52 115.1(3)
C63 C61 C52 107.6(3)
C64 C61 C52 111.5(3)
C61 C62 H62 109.5
C61 C62 H62A 109.5
H62 C62 H62A 109.5
C61 C62 H62B 109.5
H62 C62 H62B 109.5
H62A C62 H62B 109.5
C61 C63 H63 109.5
C61 C63 H63A 109.5
H63 C63 H63A 109.5
C61 C63 H63B 109.5
H63 C63 H63B 109.5
H63A C63 H63B 109.5
C61 C64 H64 109.5
C61 C64 H64A 109.5
H64 C64 H64A 109.5
C61 C64 H64B 109.5
H64 C64 H64B 109.5
H64A C64 H64B 109.5
C57 C58A H65 109.5
C57 C58A H65A 109.5
H65 C58A H65A 109.5
C57 C58A H65B 109.5
H65 C58A H65B 109.5
H65A C58A H65B 109.5
C57 C59A H66 109.5
C57 C59A H66A 109.5
H66 C59A H66A 109.5
C57 C59A H66B 109.5
H66 C59A H66B 109.5
H66A C59A H66B 109.5
C57 C60A H67 109.5
C57 C60A H67A 109.5
H67 C60A H67A 109.5
C57 C60A H67B 109.5
H67 C60A H67B 109.5
H67A C60A H67B 109.5

loop_
_geom_bond_atom_site_label_1
_geom_bond_atom_site_label_2
_geom_bond_distance
Fe1 C8 1.980(3)
Fe1 N1 2.042(3)
Fe1 P2 2.2552(10)
Fe1 P1 2.2603(10)
P1 C1 1.735(3)
P1 C47 1.843(3)
C1 C7 1.440(4)
C1 C23 1.475(5)
P2 C2 1.735(3)
P2 C29 1.840(3)
C2 C3 1.448(4)
C2 C17 1.476(4)
N1 C3 1.381(4)
N1 C7 1.382(4)
C3 C4 1.397(5)
C4 C5 1.384(5)
C4 H4 0.9500
C5 C6 1.378(5)
C5 H5 0.9500
C6 C7 1.396(5)
C6 H6 0.9500
C8 C9 1.411(5)
C8 C13 1.416(4)
C9 C10 1.393(5)
C9 C14 1.514(4)
C10 C11 1.389(5)
C10 H10 0.9500
C11 C12 1.400(5)
C11 C15 1.503(5)
C12 C13 1.391(5)
C12 H12 0.9500
C13 C16 1.516(5)
C14 H14 0.9800
C14 H14A 0.9800
C14 H14B 0.9800
C15 H15 0.9800
C15 H15A 0.9800
C15 H15B 0.9800
C16 H16 0.9800
C16 H16A 0.9800
C16 H16B 0.9800
C17 C22 1.403(4)
C17 C18 1.411(5)
C18 C19 1.394(5)
C18 H18 0.9500
C19 C20 1.372(5)
C19 H19 0.9500
C20 C21 1.401(5)
C20 H20 0.9500
C21 C22 1.391(5)
C21 H21 0.9500
C22 H22 0.9500
C23 C28 1.396(5)
C23 C24 1.413(5)
C24 C25 1.392(5)
C24 H24 0.9500
C25 C26 1.389(7)
C25 H25 0.9500
C26 C27 1.383(8)
C26 H26 0.9500
C27 C28 1.380(6)
C27 H27 0.9500
C28 H28 0.9500
C29 C34 1.425(4)
C29 C30 1.435(4)
C30 C31 1.401(4)
C30 C35 1.555(4)
C31 C32 1.383(5)
C31 H31 0.9500
C32 C33 1.401(5)
C32 C39 1.537(5)
C33 C34 1.390(4)
C33 H33 0.9500
C34 C43 1.563(5)
C35 C38 1.541(5)
C35 C36 1.546(5)
C35 C37 1.549(5)
C36 H36 0.9800
C36 H36A 0.9800
C36 H36B 0.9800
C37 H37 0.9800
C37 H37A 0.9800
C37 H37B 0.9800
C38 H38 0.9800
C38 H38A 0.9800
C38 H38B 0.9800
C39 C40 1.524(5)
C39 C41 1.540(5)
C39 C42 1.541(5)
C40 H40 0.9800
C40 H40A 0.9800
C40 H40B 0.9800
C41 H41 0.9800
C41 H41A 0.9800
C41 H41B 0.9800
C42 H42 0.9800
C42 H42A 0.9800
C42 H42B 0.9800
C43 C46 1.528(5)
C43 C44 1.535(5)
C43 C45 1.541(5)
C44 H44 0.9800
C44 H44A 0.9800
C44 H44B 0.9800
C45 H45 0.9800
C45 H45A 0.9800
C45 H45B 0.9800
C46 H46 0.9800
C46 H46A 0.9800
C46 H46B 0.9800
C47 C52 1.422(5)
C47 C48 1.428(4)
C48 C49 1.401(4)
C48 C53 1.548(5)
C49 C50 1.396(5)
C49 H49 0.9500
C50 C51 1.386(5)
C50 C57 1.528(5)
C51 C52 1.394(5)
C51 H51 0.9500
C52 C61 1.567(5)
C53 C54 1.529(5)
C53 C56 1.544(5)
C53 C55 1.551(5)
C54 H54 0.9800
C54 H54A 0.9800
C54 H54B 0.9800
C55 H55 0.9800
C55 H55A 0.9800
C55 H55B 0.9800
C56 H56 0.9800
C56 H56A 0.9800
C56 H56B 0.9800
C57 C60 1.42(3)
C57 C59 1.45(3)
C57 C58A 1.505(6)
C57 C60A 1.544(6)
C57 C59A 1.553(6)
C57 C58 1.62(2)
C58 H58 0.9800
C58 H58A 0.9800
C58 H58B 0.9800
C59 H59 0.9800
C59 H59A 0.9800
C59 H59B 0.9800
C60 H60 0.9800
C60 H60A 0.9800
C60 H60B 0.9800
C61 C62 1.529(5)
C61 C63 1.535(5)
C61 C64 1.539(5)
C62 H62 0.9800
C62 H62A 0.9800
C62 H62B 0.9800
C63 H63 0.9800
C63 H63A 0.9800
C63 H63B 0.9800
C64 H64 0.9800
C64 H64A 0.9800
C64 H64B 0.9800
C58A H65 0.9800
C58A H65A 0.9800
C58A H65B 0.9800
C59A H66 0.9800
C59A H66A 0.9800
C59A H66B 0.9800
C60A H67 0.9800
C60A H67A 0.9800
C60A H67B 0.9800

loop_
_geom_torsion_atom_site_label_1
_geom_torsion_atom_site_label_2
_geom_torsion_atom_site_label_3
_geom_torsion_atom_site_label_4
_geom_torsion
C8 Fe1 P1 C1 116.98(15)
N1 Fe1 P1 C1 -18.96(14)
P2 Fe1 P1 C1 -84.35(13)
C8 Fe1 P1 C47 -30.6(2)
N1 Fe1 P1 C47 -166.6(2)
P2 Fe1 P1 C47 128.1(2)
C47 P1 C1 C7 -175.9(2)
Fe1 P1 C1 C7 22.5(3)
C47 P1 C1 C23 5.3(4)
Fe1 P1 C1 C23 -156.4(3)
C8 Fe1 P2 C2 -115.41(15)
N1 Fe1 P2 C2 20.14(14)
P1 Fe1 P2 C2 85.64(13)
C8 Fe1 P2 C29 41.3(2)
N1 Fe1 P2 C29 176.8(2)
P1 Fe1 P2 C29 -117.68(19)
C29 P2 C2 C3 170.9(2)
Fe1 P2 C2 C3 -22.8(2)
C29 P2 C2 C17 -12.5(3)
Fe1 P2 C2 C17 153.8(3)
C8 Fe1 N1 C3 89.7(3)
P2 Fe1 N1 C3 -18.1(2)
P1 Fe1 N1 C3 -159.4(2)
C8 Fe1 N1 C7 -94.7(3)
P2 Fe1 N1 C7 157.5(2)
P1 Fe1 N1 C7 16.2(2)
C7 N1 C3 C4 5.5(5)
Fe1 N1 C3 C4 -178.7(3)
C7 N1 C3 C2 -167.7(3)
Fe1 N1 C3 C2 8.1(4)
C17 C2 C3 N1 -164.9(3)
P2 C2 C3 N1 11.9(4)
C17 C2 C3 C4 21.9(5)
P2 C2 C3 C4 -161.3(3)
N1 C3 C4 C5 -2.2(5)
C2 C3 C4 C5 170.7(3)
C3 C4 C5 C6 -1.5(6)
C4 C5 C6 C7 1.9(6)
C3 N1 C7 C6 -5.1(5)
Fe1 N1 C7 C6 179.1(3)
C3 N1 C7 C1 169.9(3)
Fe1 N1 C7 C1 -5.9(4)
C5 C6 C7 N1 1.4(5)
C5 C6 C7 C1 -173.4(3)
C23 C1 C7 N1 165.8(3)
P1 C1 C7 N1 -13.1(4)
C23 C1 C7 C6 -19.2(5)
P1 C1 C7 C6 161.9(3)
N1 Fe1 C8 C9 -6.1(4)
P2 Fe1 C8 C9 90.2(3)
P1 Fe1 C8 C9 -105.0(2)
N1 Fe1 C8 C13 -179.5(2)
P2 Fe1 C8 C13 -83.3(3)
P1 Fe1 C8 C13 81.6(3)
C13 C8 C9 C10 1.1(5)
Fe1 C8 C9 C10 -172.6(2)
C13 C8 C9 C14 179.4(3)
Fe1 C8 C9 C14 5.7(4)
C8 C9 C10 C11 -0.6(5)
C14 C9 C10 C11 -178.8(3)
C9 C10 C11 C12 -0.7(5)
C9 C10 C11 C15 178.1(3)
C10 C11 C12 C13 1.5(5)
C15 C11 C12 C13 -177.3(4)
C11 C12 C13 C8 -1.0(5)
C11 C12 C13 C16 176.9(3)
C9 C8 C13 C12 -0.4(5)
Fe1 C8 C13 C12 173.3(2)
C9 C8 C13 C16 -178.2(3)
Fe1 C8 C13 C16 -4.6(4)
C3 C2 C17 C22 -135.1(3)
P2 C2 C17 C22 48.6(5)
C3 C2 C17 C18 49.6(5)
P2 C2 C17 C18 -126.7(3)
C22 C17 C18 C19 -2.1(5)
C2 C17 C18 C19 173.4(3)
C17 C18 C19 C20 0.5(6)
C18 C19 C20 C21 1.2(6)
C19 C20 C21 C22 -1.3(6)
C20 C21 C22 C17 -0.3(6)
C18 C17 C22 C21 2.0(5)
C2 C17 C22 C21 -173.4(3)
C7 C1 C23 C28 124.4(4)
P1 C1 C23 C28 -56.9(5)
C7 C1 C23 C24 -58.4(5)
P1 C1 C23 C24 120.4(3)
C28 C23 C24 C25 2.1(6)
C1 C23 C24 C25 -175.3(3)
C23 C24 C25 C26 -0.6(6)
C24 C25 C26 C27 -2.0(7)
C25 C26 C27 C28 3.1(7)
C26 C27 C28 C23 -1.6(7)
C24 C23 C28 C27 -1.0(6)
C1 C23 C28 C27 176.3(4)
C2 P2 C29 C34 71.7(3)
Fe1 P2 C29 C34 -84.3(3)
C2 P2 C29 C30 -99.0(3)
Fe1 P2 C29 C30 105.1(3)
C34 C29 C30 C31 -11.0(4)
P2 C29 C30 C31 160.2(2)
C34 C29 C30 C35 165.7(3)
P2 C29 C30 C35 -23.1(4)
C29 C30 C31 C32 2.3(5)
C35 C30 C31 C32 -174.6(3)
C30 C31 C32 C33 5.4(5)
C30 C31 C32 C39 179.9(3)
C31 C32 C33 C34 -4.6(5)
C39 C32 C33 C34 -179.4(3)
C32 C33 C34 C29 -3.8(5)
C32 C33 C34 C43 170.8(3)
C30 C29 C34 C33 11.6(4)
P2 C29 C34 C33 -158.6(2)
C30 C29 C34 C43 -162.7(3)
P2 C29 C34 C43 27.1(4)
C31 C30 C35 C38 126.5(3)
C29 C30 C35 C38 -50.2(4)
C31 C30 C35 C36 -107.9(3)
C29 C30 C35 C36 75.4(4)
C31 C30 C35 C37 11.3(4)
C29 C30 C35 C37 -165.4(3)
C31 C32 C39 C40 129.1(4)
C33 C32 C39 C40 -56.4(4)
C31 C32 C39 C41 -109.8(4)
C33 C32 C39 C41 64.7(4)
C31 C32 C39 C42 8.6(5)
C33 C32 C39 C42 -177.0(3)
C33 C34 C43 C46 -124.6(3)
C29 C34 C43 C46 49.7(4)
C33 C34 C43 C44 112.8(3)
C29 C34 C43 C44 -72.9(4)
C33 C34 C43 C45 -7.3(4)
C29 C34 C43 C45 167.0(3)
C1 P1 C47 C52 -71.1(3)
Fe1 P1 C47 C52 75.8(3)
C1 P1 C47 C48 98.7(3)
Fe1 P1 C47 C48 -114.4(2)
C52 C47 C48 C49 13.2(4)
P1 C47 C48 C49 -157.0(2)
C52 C47 C48 C53 -165.0(3)
P1 C47 C48 C53 24.8(4)
C47 C48 C49 C50 -3.6(5)
C53 C48 C49 C50 174.7(3)
C48 C49 C50 C51 -6.1(5)
C48 C49 C50 C57 175.6(3)
C49 C50 C51 C52 6.7(5)
C57 C50 C51 C52 -175.1(3)
C50 C51 C52 C47 2.6(5)
C50 C51 C52 C61 -170.5(3)
C48 C47 C52 C51 -12.7(5)
P1 C47 C52 C51 156.7(3)
C48 C47 C52 C61 159.8(3)
P1 C47 C52 C61 -30.7(4)
C49 C48 C53 C54 106.9(4)
C47 C48 C53 C54 -74.9(4)
C49 C48 C53 C56 -129.2(3)
C47 C48 C53 C56 49.0(4)
C49 C48 C53 C55 -12.9(4)
C47 C48 C53 C55 165.3(3)
C51 C50 C57 C60 -57.0(12)
C49 C50 C57 C60 121.1(12)
C51 C50 C57 C59 172.0(12)
C49 C50 C57 C59 -9.8(13)
C51 C50 C57 C58A 114.8(4)
C49 C50 C57 C58A -67.0(4)
C51 C50 C57 C60A -5.2(5)
C49 C50 C57 C60A 173.0(3)
C51 C50 C57 C59A -123.5(4)
C49 C50 C57 C59A 54.6(4)
C51 C50 C57 C58 60.9(10)
C49 C50 C57 C58 -120.9(9)
C51 C52 C61 C62 -119.1(4)
C47 C52 C61 C62 68.3(4)
C51 C52 C61 C63 118.8(3)
C47 C52 C61 C63 -53.7(4)
C51 C52 C61 C64 2.2(5)
C47 C52 C61 C64 -170.3(3)
